data_7706903
loop_
_publ_author_name
'M\/oller, Mads Sondrup'
'Kongsted, Jacob'
'McKenzie, Christine J.'

_publ_section_title
;
 Preparation of organocobalt(iii) complexes via O<sub>2</sub> activation.
;
_journal_issue 14
_journal_name_full 'Dalton transactions (Cambridge, England : 2003)'
_journal_page_first 4819
_journal_page_last 4829
_journal_paper_doi 10.1039/d1dt00563d
_journal_volume 50
_journal_year 2021
_chemical_formula_moiety 'C19 H19 Co N2 O3, C3 H3'
_chemical_formula_sum 'C22 H22 Co N2 O3'
_chemical_formula_weight 421.34
_chemical_name_systematic '(N,N'-Ethylene-bis(salicylideneiminato))-acetonyl-cobalt(iii) benzene solvate'
_space_group_crystal_system triclinic
_space_group_IT_number 2
_space_group_name_Hall '-P 1'
_space_group_name_H-M_alt 'P -1'
_atom_sites_solution_hydrogens geom
_audit_creation_method SHELXL-2018/1
_audit_update_record
;
2020-11-20 deposited with the CCDC.	2021-03-15 downloaded from the CCDC.
;
_cell_angle_alpha 110.095(3)
_cell_angle_beta 103.433(2)
_cell_angle_gamma 94.087(3)
_cell_formula_units_Z 2
_cell_length_a 7.5754(2)
_cell_length_b 11.5841(5)
_cell_length_c 11.8530(4)
_cell_measurement_reflns_used 10509
_cell_measurement_temperature 295.1(5)
_cell_measurement_theta_max 74.4960
_cell_measurement_theta_min 4.1170
_cell_volume 937.02(6)
_computing_cell_refinement 'CrysAlisPro 1.171.40.21a (Rigaku OD, 2018)'
_computing_data_collection 'CrysAlisPro 1.171.40.21a (Rigaku OD, 2018)'
_computing_data_reduction 'CrysAlisPro 1.171.40.21a (Rigaku OD, 2018)'
_computing_structure_refinement 'SHELXL-2018/1 (Sheldrick, 2018)'
_computing_structure_solution 'SHELXT 2014/5 (Sheldrick, 2014)'
_diffrn_ambient_temperature 293(2)
_diffrn_detector_area_resol_mean 5.2923
_diffrn_measured_fraction_theta_full 0.999
_diffrn_measured_fraction_theta_max 0.981
_diffrn_measurement_device_type 'XtaLAB Synergy, Dualflex, AtlasS2'
_diffrn_measurement_method '\w scans'
_diffrn_radiation_type CuK\a
_diffrn_radiation_wavelength 1.54184
_diffrn_reflns_av_R_equivalents 0.0244
_diffrn_reflns_av_unetI/netI 0.0151
_diffrn_reflns_Laue_measured_fraction_full 0.999
_diffrn_reflns_Laue_measured_fraction_max 0.981
_diffrn_reflns_limit_h_max 9
_diffrn_reflns_limit_h_min -9
_diffrn_reflns_limit_k_max 14
_diffrn_reflns_limit_k_min -13
_diffrn_reflns_limit_l_max 14
_diffrn_reflns_limit_l_min -14
_diffrn_reflns_number 20763
_diffrn_reflns_point_group_measured_fraction_full 0.999
_diffrn_reflns_point_group_measured_fraction_max 0.981
_diffrn_reflns_theta_full 67.684
_diffrn_reflns_theta_max 74.507
_diffrn_reflns_theta_min 4.120
_diffrn_source 'micro-focus sealed X-ray tube'
_exptl_absorpt_coefficient_mu 7.396
_exptl_absorpt_correction_T_max 1.000
_exptl_absorpt_correction_T_min 0.496
_exptl_absorpt_correction_type gaussian
_exptl_absorpt_process_details
;
CrysAlisPro 1.171.40.21a (Rigaku Oxford Diffraction, 2018)
Numerical absorption correction based on gaussian integration over
			a multifaceted crystal model
Empirical absorption correction using spherical harmonics,
 implemented in SCALE3 ABSPACK scaling algorithm.
;
_exptl_crystal_colour green
_exptl_crystal_density_diffrn 1.493
_exptl_crystal_description plate
_exptl_crystal_F_000 438
_exptl_crystal_size_max 0.119
_exptl_crystal_size_mid 0.105
_exptl_crystal_size_min 0.020
_refine_diff_density_max 0.211
_refine_diff_density_min -0.251
_refine_diff_density_rms 0.036
_refine_ls_extinction_method none
_refine_ls_goodness_of_fit_ref 1.024
_refine_ls_hydrogen_treatment constr
_refine_ls_matrix_type full
_refine_ls_number_parameters 254
_refine_ls_number_reflns 3761
_refine_ls_number_restraints 0
_refine_ls_restrained_S_all 1.024
_refine_ls_R_factor_all 0.0305
_refine_ls_R_factor_gt 0.0275
_refine_ls_shift/su_max 0.001
_refine_ls_shift/su_mean 0.000
_refine_ls_structure_factor_coef Fsqd
_refine_ls_weighting_details 'w=1/[\s^2^(Fo^2^)+(0.0398P)^2^+0.3081P] where P=(Fo^2^+2Fc^2^)/3'
_refine_ls_weighting_scheme calc
_refine_ls_wR_factor_gt 0.0740
_refine_ls_wR_factor_ref 0.0762
_reflns_Friedel_coverage 0.000
_reflns_number_gt 3522
_reflns_number_total 3761
_reflns_threshold_expression 'I > 2\s(I)'
_cod_data_source_file d1dt00563d2.cif
_cod_data_source_block mads_a_CCDC2
_cod_depositor_comments 'Adding full bibliography for 7706901--7706909.cif.'
_cod_database_code 7706903
_shelx_shelxl_version_number 2018/1
_shelx_space_group_comment
;
The symmetry employed for this shelxl refinement is uniquely defined
by the following loop, which should always be used as a source of
symmetry information in preference to the above space-group names.
They are only intended as comments.
;

loop_
_space_group_symop_operation_xyz
'x, y, z'
'-x, -y, -z'

loop_
_atom_site_label
_atom_site_type_symbol
_atom_site_fract_x
_atom_site_fract_y
_atom_site_fract_z
_atom_site_U_iso_or_equiv
_atom_site_adp_type
_atom_site_occupancy
_atom_site_site_symmetry_order
_atom_site_calc_flag
_atom_site_refinement_flags_posn
_atom_site_refinement_flags_adp
_atom_site_refinement_flags_occupancy
_atom_site_disorder_assembly
_atom_site_disorder_group
Co1 Co 0.48259(3) 0.54153(2) 0.38526(2) 0.03184(9) Uani 1 1 d . . . . .
O1 O 0.40385(16) 0.59226(10) 0.53565(10) 0.0348(2) Uani 1 1 d . . . . .
O2 O 0.25564(16) 0.43237(11) 0.30180(10) 0.0376(3) Uani 1 1 d . . . . .
O3 O 0.4657(3) 0.71705(19) 0.17788(18) 0.0807(5) Uani 1 1 d . . . . .
N1 N 0.71011(19) 0.64865(13) 0.46969(13) 0.0365(3) Uani 1 1 d . . . . .
N2 N 0.5823(2) 0.48549(14) 0.24840(13) 0.0371(3) Uani 1 1 d . . . . .
C1 C 0.4437(2) 0.71196(15) 0.61380(15) 0.0347(3) Uani 1 1 d . . . . .
C2 C 0.3202(3) 0.76003(17) 0.68184(17) 0.0430(4) Uani 1 1 d . . . . .
H2 H 0.209609 0.710127 0.667969 0.052 Uiso 1 1 calc R U . . .
C3 C 0.3592(3) 0.88018(19) 0.76931(19) 0.0527(5) Uani 1 1 d . . . . .
H3 H 0.275639 0.909781 0.814330 0.063 Uiso 1 1 calc R U . . .
C4 C 0.5217(3) 0.95686(19) 0.7904(2) 0.0569(5) Uani 1 1 d . . . . .
H4 H 0.547825 1.037730 0.849430 0.068 Uiso 1 1 calc R U . . .
C5 C 0.6440(3) 0.91233(18) 0.72343(18) 0.0492(5) Uani 1 1 d . . . . .
H5 H 0.753283 0.963869 0.737915 0.059 Uiso 1 1 calc R U . . .
C6 C 0.6080(2) 0.79102(16) 0.63369(16) 0.0385(4) Uani 1 1 d . . . . .
C7 C 0.7432(2) 0.74807(17) 0.56732(17) 0.0400(4) Uani 1 1 d . . . . .
H7 H 0.860479 0.795276 0.597229 0.048 Uiso 1 1 calc R U . . .
C8 C 0.8542(2) 0.60610(18) 0.40872(18) 0.0445(4) Uani 1 1 d . . . . .
H8A H 0.904253 0.540923 0.433435 0.053 Uiso 1 1 calc R U . . .
H8AB H 0.953383 0.674654 0.431600 0.053 Uiso 1 1 calc R U . . .
C9 C 0.7634(3) 0.55679(19) 0.26938(18) 0.0455(4) Uani 1 1 d . . . . .
H9A H 0.749168 0.625178 0.240282 0.055 Uiso 1 1 calc R U . . .
H9AB H 0.837550 0.503518 0.224635 0.055 Uiso 1 1 calc R U . . .
C10 C 0.5087(3) 0.39356(17) 0.14373(16) 0.0404(4) Uani 1 1 d . . . . .
H10 H 0.576669 0.373269 0.085682 0.048 Uiso 1 1 calc R U . . .
C11 C 0.3309(3) 0.32063(17) 0.11018(16) 0.0389(4) Uani 1 1 d . . . . .
C12 C 0.2718(3) 0.22162(19) -0.00723(17) 0.0488(4) Uani 1 1 d . . . . .
H12 H 0.349103 0.206418 -0.059400 0.059 Uiso 1 1 calc R U . . .
C13 C 0.1044(3) 0.1478(2) -0.04605(18) 0.0552(5) Uani 1 1 d . . . . .
H13 H 0.068591 0.082479 -0.123383 0.066 Uiso 1 1 calc R U . . .
C14 C -0.0119(3) 0.17109(19) 0.03096(19) 0.0518(5) Uani 1 1 d . . . . .
H14 H -0.126376 0.120988 0.004902 0.062 Uiso 1 1 calc R U . . .
C15 C 0.0400(3) 0.26739(18) 0.14540(17) 0.0451(4) Uani 1 1 d . . . . .
H15 H -0.041520 0.282091 0.194639 0.054 Uiso 1 1 calc R U . . .
C16 C 0.2133(2) 0.34447(16) 0.19019(15) 0.0356(4) Uani 1 1 d . . . . .
C17 C 0.3722(3) 0.67690(18) 0.33841(17) 0.0445(4) Uani 1 1 d . . . . .
H17A H 0.252745 0.678709 0.355068 0.053 Uiso 1 1 calc R U . . .
H17B H 0.449219 0.755967 0.393357 0.053 Uiso 1 1 calc R U . . .
C18 C 0.3479(3) 0.66848(19) 0.20954(19) 0.0488(5) Uani 1 1 d . . . . .
C19 C 0.1720(4) 0.5993(3) 0.1142(2) 0.0726(7) Uani 1 1 d . . . . .
H19A H 0.089400 0.656795 0.105649 0.109 Uiso 1 1 calc R U . . .
H19B H 0.117027 0.538915 0.140006 0.109 Uiso 1 1 calc R U . . .
H19C H 0.196280 0.557621 0.035373 0.109 Uiso 1 1 calc R U . . .
C20 C 0.1758(4) -0.0234(3) 0.5087(3) 0.0786(7) Uani 1 1 d . . . . .
H20 H 0.295245 -0.039806 0.514339 0.094 Uiso 1 1 calc R U . . .
C21 C 0.1382(4) 0.0652(3) 0.6060(3) 0.0766(8) Uani 1 1 d . . . . .
H21 H 0.232164 0.109885 0.678042 0.092 Uiso 1 1 calc R U . . .
C22 C -0.0369(5) 0.0887(2) 0.5982(3) 0.0763(8) Uani 1 1 d . . . . .
H22 H -0.062623 0.148967 0.665147 0.092 Uiso 1 1 calc R U . . .

loop_
_atom_site_aniso_label
_atom_site_aniso_U_11
_atom_site_aniso_U_22
_atom_site_aniso_U_33
_atom_site_aniso_U_23
_atom_site_aniso_U_13
_atom_site_aniso_U_12
Co1 0.03469(14) 0.03320(15) 0.02772(14) 0.00915(10) 0.01309(10) 0.00203(10)
O1 0.0403(6) 0.0322(6) 0.0306(6) 0.0075(5) 0.0150(5) 0.0019(5)
O2 0.0384(6) 0.0415(6) 0.0301(6) 0.0081(5) 0.0135(5) 0.0016(5)
O3 0.0739(11) 0.1051(15) 0.0876(13) 0.0602(12) 0.0327(10) 0.0052(10)
N1 0.0386(7) 0.0370(7) 0.0364(7) 0.0144(6) 0.0147(6) 0.0032(6)
N2 0.0397(7) 0.0396(8) 0.0355(7) 0.0141(6) 0.0173(6) 0.0042(6)
C1 0.0424(9) 0.0321(8) 0.0294(8) 0.0104(6) 0.0108(7) 0.0070(7)
C2 0.0481(10) 0.0418(10) 0.0398(9) 0.0116(8) 0.0177(8) 0.0107(8)
C3 0.0625(13) 0.0478(11) 0.0471(11) 0.0092(9) 0.0231(9) 0.0199(10)
C4 0.0720(14) 0.0373(10) 0.0475(11) 0.0009(8) 0.0126(10) 0.0105(9)
C5 0.0542(11) 0.0369(10) 0.0467(11) 0.0085(8) 0.0087(9) -0.0004(8)
C6 0.0457(9) 0.0347(9) 0.0327(8) 0.0106(7) 0.0097(7) 0.0038(7)
C7 0.0404(9) 0.0373(9) 0.0397(9) 0.0141(7) 0.0090(7) -0.0023(7)
C8 0.0371(9) 0.0477(10) 0.0499(10) 0.0164(8) 0.0180(8) 0.0036(8)
C9 0.0452(10) 0.0492(11) 0.0464(10) 0.0150(8) 0.0261(8) 0.0025(8)
C10 0.0493(10) 0.0429(10) 0.0332(8) 0.0126(7) 0.0208(7) 0.0099(8)
C11 0.0470(10) 0.0388(9) 0.0305(8) 0.0109(7) 0.0130(7) 0.0061(7)
C12 0.0593(12) 0.0476(11) 0.0355(9) 0.0075(8) 0.0179(8) 0.0089(9)
C13 0.0658(13) 0.0469(11) 0.0359(10) 0.0013(8) 0.0065(9) 0.0003(10)
C14 0.0513(11) 0.0472(11) 0.0450(10) 0.0113(9) 0.0040(9) -0.0056(9)
C15 0.0446(10) 0.0477(10) 0.0390(9) 0.0125(8) 0.0117(8) 0.0003(8)
C16 0.0421(9) 0.0353(9) 0.0296(8) 0.0126(7) 0.0098(7) 0.0059(7)
C17 0.0520(10) 0.0434(10) 0.0395(9) 0.0157(8) 0.0139(8) 0.0098(8)
C18 0.0533(11) 0.0484(11) 0.0502(11) 0.0231(9) 0.0165(9) 0.0102(9)
C19 0.0752(16) 0.0763(17) 0.0593(14) 0.0317(13) -0.0017(12) 0.0032(13)
C20 0.0754(17) 0.0840(19) 0.092(2) 0.0490(17) 0.0252(15) 0.0223(15)
C21 0.094(2) 0.0596(15) 0.0636(15) 0.0255(12) -0.0016(14) -0.0009(14)
C22 0.116(2) 0.0598(15) 0.0613(15) 0.0264(12) 0.0309(15) 0.0262(15)

loop_
_atom_type_symbol
_atom_type_description
_atom_type_scat_dispersion_real
_atom_type_scat_dispersion_imag
_atom_type_scat_source
C C 0.0181 0.0091 'International Tables Vol C Tables 4.2.6.8 and 6.1.1.4'
H H 0.0000 0.0000 'International Tables Vol C Tables 4.2.6.8 and 6.1.1.4'
N N 0.0311 0.0180 'International Tables Vol C Tables 4.2.6.8 and 6.1.1.4'
O O 0.0492 0.0322 'International Tables Vol C Tables 4.2.6.8 and 6.1.1.4'
Co Co -2.3653 3.6143 'International Tables Vol C Tables 4.2.6.8 and 6.1.1.4'

loop_
_geom_angle_atom_site_label_1
_geom_angle_atom_site_label_2
_geom_angle_atom_site_label_3
_geom_angle
_geom_angle_site_symmetry_1
_geom_angle_site_symmetry_3
_geom_angle_publ_flag
N2 Co1 N1 85.56(6) . . ?
N2 Co1 O2 94.58(6) . . ?
N1 Co1 O2 179.11(6) . . ?
N2 Co1 O1 173.31(6) . . ?
N1 Co1 O1 91.13(5) . . ?
O2 Co1 O1 88.64(5) . . ?
N2 Co1 C17 95.16(7) . . ?
N1 Co1 C17 90.84(7) . . ?
O2 Co1 C17 90.02(7) . . ?
O1 Co1 C17 90.69(7) . . ?
N2 Co1 O1 93.28(5) . 2_666 ?
N1 Co1 O1 87.65(5) . 2_666 ?
O2 Co1 O1 91.46(5) . 2_666 ?
O1 Co1 O1 80.77(5) . 2_666 ?
C17 Co1 O1 171.29(6) . 2_666 ?
C1 O1 Co1 120.24(10) . . ?
C1 O1 Co1 115.65(10) . 2_666 ?
Co1 O1 Co1 99.23(5) . 2_666 ?
C16 O2 Co1 126.39(11) . . ?
C7 N1 C8 121.46(15) . . ?
C7 N1 Co1 126.82(12) . . ?
C8 N1 Co1 111.71(11) . . ?
C10 N2 C9 119.83(14) . . ?
C10 N2 Co1 126.65(12) . . ?
C9 N2 Co1 113.52(11) . . ?
O1 C1 C2 118.74(15) . . ?
O1 C1 C6 123.00(15) . . ?
C2 C1 C6 118.22(16) . . ?
C3 C2 C1 121.30(18) . . ?
C3 C2 H2 119.3 . . ?
C1 C2 H2 119.3 . . ?
C2 C3 C4 120.45(19) . . ?
C2 C3 H3 119.8 . . ?
C4 C3 H3 119.8 . . ?
C5 C4 C3 119.31(18) . . ?
C5 C4 H4 120.3 . . ?
C3 C4 H4 120.3 . . ?
C4 C5 C6 121.57(19) . . ?
C4 C5 H5 119.2 . . ?
C6 C5 H5 119.2 . . ?
C5 C6 C1 119.10(17) . . ?
C5 C6 C7 119.27(17) . . ?
C1 C6 C7 121.58(15) . . ?
N1 C7 C6 123.51(16) . . ?
N1 C7 H7 118.2 . . ?
C6 C7 H7 118.2 . . ?
N1 C8 C9 106.35(15) . . ?
N1 C8 H8A 110.5 . . ?
C9 C8 H8A 110.5 . . ?
N1 C8 H8AB 110.5 . . ?
C9 C8 H8AB 110.5 . . ?
H8A C8 H8AB 108.7 . . ?
N2 C9 C8 106.87(14) . . ?
N2 C9 H9A 110.3 . . ?
C8 C9 H9A 110.3 . . ?
N2 C9 H9AB 110.3 . . ?
C8 C9 H9AB 110.3 . . ?
H9A C9 H9AB 108.6 . . ?
N2 C10 C11 125.14(16) . . ?
N2 C10 H10 117.4 . . ?
C11 C10 H10 117.4 . . ?
C12 C11 C16 119.42(17) . . ?
C12 C11 C10 118.13(16) . . ?
C16 C11 C10 122.45(15) . . ?
C13 C12 C11 121.71(18) . . ?
C13 C12 H12 119.1 . . ?
C11 C12 H12 119.1 . . ?
C12 C13 C14 119.26(18) . . ?
C12 C13 H13 120.4 . . ?
C14 C13 H13 120.4 . . ?
C15 C14 C13 120.76(19) . . ?
C15 C14 H14 119.6 . . ?
C13 C14 H14 119.6 . . ?
C14 C15 C16 121.81(18) . . ?
C14 C15 H15 119.1 . . ?
C16 C15 H15 119.1 . . ?
O2 C16 C15 118.50(15) . . ?
O2 C16 C11 124.47(16) . . ?
C15 C16 C11 117.03(16) . . ?
C18 C17 Co1 117.28(14) . . ?
C18 C17 H17A 108.0 . . ?
Co1 C17 H17A 108.0 . . ?
C18 C17 H17B 108.0 . . ?
Co1 C17 H17B 108.0 . . ?
H17A C17 H17B 107.2 . . ?
O3 C18 C17 122.3(2) . . ?
O3 C18 C19 118.9(2) . . ?
C17 C18 C19 118.82(19) . . ?
C18 C19 H19A 109.5 . . ?
C18 C19 H19B 109.5 . . ?
H19A C19 H19B 109.5 . . ?
C18 C19 H19C 109.5 . . ?
H19A C19 H19C 109.5 . . ?
H19B C19 H19C 109.5 . . ?
C21 C20 C22 119.9(3) . 2_556 ?
C21 C20 H20 120.0 . . ?
C22 C20 H20 120.0 2_556 . ?
C20 C21 C22 120.1(3) . . ?
C20 C21 H21 120.0 . . ?
C22 C21 H21 120.0 . . ?
C21 C22 C20 120.0(3) . 2_556 ?
C21 C22 H22 120.0 . . ?
C20 C22 H22 120.0 2_556 . ?

loop_
_geom_bond_atom_site_label_1
_geom_bond_atom_site_label_2
_geom_bond_distance
_geom_bond_site_symmetry_2
_geom_bond_publ_flag
Co1 N2 1.8813(14) . ?
Co1 N1 1.8848(14) . ?
Co1 O2 1.8905(12) . ?
Co1 O1 1.9242(11) . ?
Co1 C17 2.0091(19) . ?
Co1 O1 2.1989(12) 2_666 ?
O1 C1 1.342(2) . ?
O2 C16 1.312(2) . ?
O3 C18 1.218(2) . ?
N1 C7 1.279(2) . ?
N1 C8 1.468(2) . ?
N2 C10 1.292(2) . ?
N2 C9 1.471(2) . ?
C1 C2 1.397(2) . ?
C1 C6 1.413(2) . ?
C2 C3 1.381(3) . ?
C2 H2 0.9300 . ?
C3 C4 1.384(3) . ?
C3 H3 0.9300 . ?
C4 C5 1.372(3) . ?
C4 H4 0.9300 . ?
C5 C6 1.401(2) . ?
C5 H5 0.9300 . ?
C6 C7 1.447(3) . ?
C7 H7 0.9300 . ?
C8 C9 1.515(3) . ?
C8 H8A 0.9700 . ?
C8 H8AB 0.9700 . ?
C9 H9A 0.9700 . ?
C9 H9AB 0.9700 . ?
C10 C11 1.429(3) . ?
C10 H10 0.9300 . ?
C11 C12 1.412(2) . ?
C11 C16 1.420(2) . ?
C12 C13 1.362(3) . ?
C12 H12 0.9300 . ?
C13 C14 1.386(3) . ?
C13 H13 0.9300 . ?
C14 C15 1.374(3) . ?
C14 H14 0.9300 . ?
C15 C16 1.409(2) . ?
C15 H15 0.9300 . ?
C17 C18 1.463(3) . ?
C17 H17A 0.9700 . ?
C17 H17B 0.9700 . ?
C18 C19 1.490(3) . ?
C19 H19A 0.9600 . ?
C19 H19B 0.9600 . ?
C19 H19C 0.9600 . ?
C20 C21 1.359(4) . ?
C20 C22 1.376(4) 2_556 ?
C20 H20 0.9300 . ?
C21 C22 1.361(4) . ?
C21 H21 0.9300 . ?
C22 H22 0.9300 . ?
